data_9016472
loop_
_publ_author_name
'Hoard, J.'
'Grenko, J.'

_publ_section_title
;
 The Crystal Structure of Cadmium Hydroxychloride, Cd O H Cl
 _cod_database_code 1010263
;
_journal_name_full 'Zeitschrift fur Kristallographie'
_journal_page_first 110
_journal_page_last 119
_journal_volume 87
_journal_year 1934
_chemical_formula_sum 'Cd Cl O'
_space_group_IT_number 186
_symmetry_space_group_name_Hall 'P 6c -2c'
_symmetry_space_group_name_H-M 'P 63 m c'
_cell_angle_alpha 90
_cell_angle_beta 90
_cell_angle_gamma 120
_cell_length_a 3.66
_cell_length_b 3.66
_cell_length_c 10.27
_cell_formula_units_Z 2
_cell_volume 119.142
_database_code_amcsd 0017190
_exptl_crystal_density_diffrn 4.568
_cod_duplicate_entry 1010263
_cod_database_code 9016472
_amcsd_formula_title 'Cd Cl H O'

loop_
_space_group_symop_operation_xyz
x,y,z
-x,-x+y,1/2+z
x-y,x,1/2+z
-y,-x,z
-y,x-y,z
x-y,-y,1/2+z
-x,-y,1/2+z
x,x-y,z
-x+y,-x,z
y,x,1/2+z
y,-x+y,1/2+z
-x+y,y,z

loop_
_atom_site_label
_atom_site_fract_x
_atom_site_fract_y
_atom_site_fract_z
Cd1 0.33333 0.66667 0.00000
Cl1 0.33333 0.66667 0.33700
O1 0.00000 0.00000 0.10000

loop_
_cod_related_entry_id
_cod_related_entry_database
_cod_related_entry_code
1 AMCSD 0017190
